data_7064145
loop_
_publ_author_name
'Ilkin, Vladimir'
'Silaichev, Pavel'
'Filimonov, Valeriy'
'Nikulin, Alexey'
'Beliaev, Nikolai'
'Beryozkina, Tetyana'
'Slepukhin, Pavel A.'
'Dehaen, Wim'
'Bakulev, Vasiliy Alekseevich'

_publ_section_title
;
 Blue-Light Assisted Transformation of C=S and P=S Bonds of Thioamides and
 Thiophosphonyl Diamides into C=N and P=N bonds of N-Sulfonyl Amidines via
 Interaction with Iminoiodinanes
;
_journal_name_full 'New Journal of Chemistry'
_journal_paper_doi 10.1039/D5NJ03889H
_journal_year 2025
_chemical_formula_moiety 'C22 H29 N3 O3 S'
_chemical_formula_sum 'C22 H29 N3 O3 S'
_chemical_formula_weight 415.54
_space_group_crystal_system monoclinic
_space_group_IT_number 14
_space_group_name_Hall '-P 2yn'
_space_group_name_H-M_alt 'P 1 21/n 1'
_atom_sites_solution_hydrogens geom
_atom_sites_solution_primary dual
_audit_creation_date 2025-08-31
_audit_creation_method
;
Olex2 1.5
(compiled 2025.04.05 svn.rf049d14d for OlexSys, GUI svn.r7224)
;
_audit_update_record
;
2025-09-08 deposited with the CCDC.	2025-11-17 downloaded from the CCDC.
;
_cell_angle_alpha 90
_cell_angle_beta 107.710(3)
_cell_angle_gamma 90
_cell_formula_units_Z 4
_cell_length_a 9.1024(3)
_cell_length_b 19.3688(6)
_cell_length_c 12.6664(4)
_cell_measurement_reflns_used 2666
_cell_measurement_temperature 295(2)
_cell_measurement_theta_max 28.4410
_cell_measurement_theta_min 2.5820
_cell_volume 2127.29(12)
_computing_cell_refinement 'CrysAlisPro 1.171.41.98a (Rigaku OD, 2021)'
_computing_data_collection 'CrysAlisPro 1.171.41.98a (Rigaku OD, 2021)'
_computing_data_reduction 'CrysAlisPro 1.171.41.98a (Rigaku OD, 2021)'
_computing_molecular_graphics 'Olex2 1.5 (Dolomanov et al., 2009)'
_computing_publication_material 'Olex2 1.5 (Dolomanov et al., 2009)'
_computing_structure_refinement 'SHELXL 2018/3 (Sheldrick, 2015)'
_computing_structure_solution 'SHELXT 2018/2 (Sheldrick, 2018)'
_diffrn_ambient_temperature 295(2)
_diffrn_detector_area_resol_mean 15.9555
_diffrn_detector_type Eos
_diffrn_measured_fraction_theta_full 0.991
_diffrn_measured_fraction_theta_max 0.833
_diffrn_measurement_details
;
List of Runs (angles in degrees, time in seconds):

  # Type    Start    End  Width  t~exp~   \w     \q     \k     \f   Frames
#--------------------------------------------------------------------------
  1  \w    -37.00   8.00   1.00   30.00    --  -19.06 -77.00-180.00   45
  2  \w    -35.00  41.00   1.00   30.00    --   21.56 -77.00 -60.00   76
  3  \w     13.00  70.00   1.00   30.00    --   21.56  38.00  60.00   57
;
_diffrn_measurement_device 'four-circle diffractometer'
_diffrn_measurement_device_type 'Xcalibur 3'
_diffrn_measurement_method '\w scans'
_diffrn_radiation_type MoK\a
_diffrn_radiation_wavelength 0.71073
_diffrn_reflns_av_R_equivalents 0.0254
_diffrn_reflns_av_unetI/netI 0.0555
_diffrn_reflns_Laue_measured_fraction_full 0.991
_diffrn_reflns_Laue_measured_fraction_max 0.833
_diffrn_reflns_limit_h_max 12
_diffrn_reflns_limit_h_min -12
_diffrn_reflns_limit_k_max 27
_diffrn_reflns_limit_k_min -25
_diffrn_reflns_limit_l_max 17
_diffrn_reflns_limit_l_min -15
_diffrn_reflns_number 9274
_diffrn_reflns_point_group_measured_fraction_full 0.991
_diffrn_reflns_point_group_measured_fraction_max 0.833
_diffrn_reflns_theta_full 25.242
_diffrn_reflns_theta_max 31.080
_diffrn_reflns_theta_min 2.440
_exptl_absorpt_coefficient_mu 0.180
_exptl_absorpt_correction_T_max 1.00000
_exptl_absorpt_correction_T_min 0.90440
_exptl_absorpt_correction_type multi-scan
_exptl_absorpt_process_details
;
CrysAlisPro 1.171.41.98a (Rigaku Oxford Diffraction, 2021)
Empirical absorption correction using spherical harmonics,
implemented in SCALE3 ABSPACK scaling algorithm.
;
_exptl_crystal_colour colourless
_exptl_crystal_colour_primary colourless
_exptl_crystal_density_diffrn 1.297
_exptl_crystal_description prism
_exptl_crystal_F_000 888
_exptl_crystal_size_max 0.39
_exptl_crystal_size_mid 0.31
_exptl_crystal_size_min 0.18
_refine_diff_density_max 0.406
_refine_diff_density_min -0.279
_refine_diff_density_rms 0.045
_refine_ls_extinction_method none
_refine_ls_goodness_of_fit_ref 1.021
_refine_ls_hydrogen_treatment constr
_refine_ls_matrix_type full
_refine_ls_number_parameters 299
_refine_ls_number_reflns 5691
_refine_ls_number_restraints 12
_refine_ls_restrained_S_all 1.025
_refine_ls_R_factor_all 0.1069
_refine_ls_R_factor_gt 0.0597
_refine_ls_shift/su_max 0.000
_refine_ls_shift/su_mean 0.000
_refine_ls_structure_factor_coef Fsqd
_refine_ls_weighting_details 'w=1/[\s^2^(Fo^2^)+(0.1000P)^2^+0.1000P] where P=(Fo^2^+2Fc^2^)/3'
_refine_ls_weighting_scheme calc
_refine_ls_wR_factor_gt 0.1558
_refine_ls_wR_factor_ref 0.1954
_reflns_Friedel_coverage 0.000
_reflns_number_gt 3513
_reflns_number_total 5691
_reflns_threshold_expression 'I > 2\s(I)'
_cod_data_source_file d5nj03889h2.cif
_cod_data_source_block exp_1499
_cod_database_code 7064145
_shelx_shelxl_version_number 2018/3
_shelx_space_group_comment
;
The symmetry employed for this shelxl refinement is uniquely defined
by the following loop, which should always be used as a source of
symmetry information in preference to the above space-group names.
They are only intended as comments.
;
_shelx_estimated_absorpt_t_max 0.968
_shelx_estimated_absorpt_t_min 0.933
_olex2_refinement_description
;
1. Uiso/Uaniso restraints and constraints
Uanis(O3A) \\sim Ueq, Uanis(O2A) \\sim Ueq: with sigma of 0.005 and sigma for
terminal atoms of 0.01
2. Others
 Fixed Sof: O2(0.75) O3(0.75) H17A(0.65) H17B(0.65) H17C(0.35) H17D(0.35)
 H20A(0.65) H20B(0.65) H20C(0.35) H20D(0.35) C18(0.65) H18A(0.65) H18B(0.65)
 C19(0.65) H19A(0.65) H19B(0.65) C19A(0.35) H19C(0.35) H19D(0.35) C18A(0.35)
 H18C(0.35) H18D(0.35) O3A(0.25) O2A(0.25)
3.a Secondary CH2 refined with riding coordinates:
 C10(H10A,H10B), C8(H8A,H8B), C16(H16A,H16B), C9(H9A,H9B), C22(H22A,H22B),
 C11(H11A,H11B), C17(H17A,H17B), C17(H17C,H17D), C21(H21A,H21B), C20(H20A,H20B),
  C20(H20C,H20D), C18(H18A,H18B), C19(H19A,H19B), C19A(H19C,H19D), C18A(H18C,
 H18D)
3.b Aromatic/amide H refined with riding coordinates:
 C6(H6), C5(H5), C2(H2), C3(H3)
3.c Idealised Me refined as rotating group:
 C7(H7A,H7B,H7C)
;
_olex2_submission_special_instructions 'No special instructions were received'
_oxdiff_exptl_absorpt_empirical_details
;
Empirical correction (ABSPACK) includes:
- Absorption correction using spherical harmonics
- Frame scaling
;

loop_
_space_group_symop_operation_xyz
'x, y, z'
'-x+1/2, y+1/2, -z+1/2'
'-x, -y, -z'
'x-1/2, -y-1/2, z-1/2'

loop_
_atom_site_label
_atom_site_type_symbol
_atom_site_fract_x
_atom_site_fract_y
_atom_site_fract_z
_atom_site_U_iso_or_equiv
_atom_site_adp_type
_atom_site_occupancy
_atom_site_site_symmetry_order
_atom_site_calc_flag
_atom_site_refinement_flags_posn
_atom_site_refinement_flags_adp
_atom_site_refinement_flags_occupancy
_atom_site_disorder_assembly
_atom_site_disorder_group
S1 S 0.29563(7) 0.22380(3) 0.42212(5) 0.0600(2) Uani 1 1 d . . . . .
N3 N 0.3039(2) 0.38203(8) 0.24866(14) 0.0409(4) Uani 1 1 d . . . . .
O1 O 0.1642(2) 0.49177(8) 0.10851(14) 0.0669(5) Uani 1 1 d . . . . .
N2 N 0.26157(19) 0.27960(9) 0.32309(14) 0.0420(4) Uani 1 1 d . . . . .
C12 C 0.3415(2) 0.33651(10) 0.33157(15) 0.0352(4) Uani 1 1 d . . . . .
C1 C 0.1193(2) 0.17963(10) 0.39220(16) 0.0388(5) Uani 1 1 d . . . . .
C6 C 0.0033(2) 0.18332(12) 0.29159(17) 0.0440(5) Uani 1 1 d . . . . .
H6 H 0.014005 0.211986 0.235487 0.053 Uiso 1 1 calc R U . . .
N1 N 0.3918(3) 0.44391(12) 0.55617(19) 0.0653(6) Uani 1 1 d . . . . .
C13 C 0.4731(2) 0.35505(10) 0.43284(16) 0.0380(5) Uani 1 1 d . . . . .
C14 C 0.4304(3) 0.40355(12) 0.50440(18) 0.0444(5) Uani 1 1 d . . . . .
C5 C -0.1281(3) 0.14399(12) 0.27566(18) 0.0476(5) Uani 1 1 d . . . . .
H5 H -0.205743 0.146633 0.208177 0.057 Uiso 1 1 calc R U . . .
C4 C -0.1474(3) 0.10107(13) 0.3568(2) 0.0517(6) Uani 1 1 d . . . . .
O2 O 0.3394(5) 0.2478(3) 0.5288(4) 0.0912(19) Uani 0.75 1 d . . P A 1
C15 C 0.6148(2) 0.32744(11) 0.45635(16) 0.0423(5) Uani 1 1 d . . . . .
C10 C 0.3862(3) 0.44718(11) 0.24766(19) 0.0460(5) Uani 1 1 d . . . . .
H10A H 0.446106 0.443638 0.196329 0.055 Uiso 1 1 calc R U . . .
H10B H 0.456497 0.456257 0.320943 0.055 Uiso 1 1 calc R U . . .
C8 C 0.1795(3) 0.36923(11) 0.14545(17) 0.0463(6) Uani 1 1 d . . . . .
H8A H 0.118531 0.330006 0.155099 0.056 Uiso 1 1 calc R U . . .
H8B H 0.223197 0.358375 0.086508 0.056 Uiso 1 1 calc R U . . .
C16 C 0.6575(3) 0.28077(13) 0.3757(2) 0.0538(6) Uani 1 1 d . . . . .
H16A H 0.570284 0.251159 0.340837 0.065 Uiso 1 1 calc R U . . .
H16B H 0.742137 0.251395 0.416309 0.065 Uiso 1 1 calc R U . . .
O3 O 0.4069(6) 0.1709(2) 0.3981(4) 0.0913(16) Uani 0.75 1 d . . P A 1
C9 C 0.0781(3) 0.43176(12) 0.1143(2) 0.0561(6) Uani 1 1 d . . . . .
H9A H 0.001624 0.424039 0.042968 0.067 Uiso 1 1 calc R U . . .
H9B H 0.024119 0.438772 0.168704 0.067 Uiso 1 1 calc R U . . .
C2 C 0.1026(3) 0.13639(13) 0.47360(18) 0.0561(7) Uani 1 1 d . . . . .
H2 H 0.180410 0.133373 0.540903 0.067 Uiso 1 1 calc R U . . .
C3 C -0.0290(3) 0.09758(15) 0.4558(2) 0.0643(7) Uani 1 1 d . . . . .
H3 H -0.038719 0.068307 0.511489 0.077 Uiso 1 1 calc R U . . .
C22 C 0.7318(3) 0.33936(16) 0.56844(19) 0.0596(7) Uani 1 1 d . . . . .
H22A H 0.709268 0.383641 0.595761 0.071 Uiso 1 1 calc R U . . .
H22B H 0.715833 0.304338 0.618583 0.071 Uiso 1 1 calc R U . . .
C11 C 0.2727(3) 0.50529(12) 0.2134(2) 0.0592(7) Uani 1 1 d . . . . .
H11A H 0.218998 0.511192 0.268188 0.071 Uiso 1 1 calc R U . . .
H11B H 0.327252 0.547819 0.209771 0.071 Uiso 1 1 calc R U . . .
C17 C 0.7046(3) 0.31857(15) 0.2853(2) 0.0639(7) Uani 1 1 d . . . . .
H17A H 0.628258 0.353791 0.253431 0.077 Uiso 0.65 1 calc R U P B 1
H17B H 0.703778 0.285966 0.226976 0.077 Uiso 0.65 1 calc R U P B 1
H17C H 0.612241 0.326038 0.223457 0.077 Uiso 0.35 1 calc R U P C 2
H17D H 0.770853 0.287970 0.259511 0.077 Uiso 0.35 1 calc R U P C 2
C7 C -0.2930(4) 0.05913(18) 0.3383(3) 0.0815(9) Uani 1 1 d . . . . .
H7A H -0.373654 0.088177 0.347492 0.122 Uiso 1 1 calc R U . . .
H7B H -0.274320 0.022081 0.391088 0.122 Uiso 1 1 calc R U . . .
H7C H -0.323431 0.040458 0.264602 0.122 Uiso 1 1 calc R U . . .
C21 C 0.9005(3) 0.3388(2) 0.5761(3) 0.0850(10) Uani 1 1 d . . . . .
H21A H 0.960345 0.338152 0.653886 0.102 Uiso 1 1 calc R U . . .
H21B H 0.921966 0.296096 0.543541 0.102 Uiso 1 1 calc R U . . .
C20 C 0.9566(4) 0.3975(2) 0.5219(3) 0.1046(13) Uani 1 1 d . . . . .
H20A H 1.062318 0.387569 0.524920 0.125 Uiso 0.65 1 calc R U P D 1
H20B H 0.958749 0.438454 0.566306 0.125 Uiso 0.65 1 calc R U P D 1
H20C H 1.062940 0.407453 0.563446 0.125 Uiso 0.35 1 calc R U P E 2
H20D H 0.895775 0.438209 0.524243 0.125 Uiso 0.35 1 calc R U P E 2
C18 C 0.8637(7) 0.3527(3) 0.3252(5) 0.0704(13) Uani 0.65 1 d . . P F 1
H18A H 0.892406 0.368303 0.261371 0.084 Uiso 0.65 1 calc R U P F 1
H18B H 0.939146 0.318712 0.364030 0.084 Uiso 0.65 1 calc R U P F 1
C19 C 0.8682(7) 0.4149(3) 0.4031(5) 0.0711(13) Uani 0.65 1 d . . P F 1
H19A H 0.916648 0.453933 0.379026 0.085 Uiso 0.65 1 calc R U P F 1
H19B H 0.763693 0.428033 0.398707 0.085 Uiso 0.65 1 calc R U P F 1
C19A C 0.9462(12) 0.3814(8) 0.3943(9) 0.087(3) Uani 0.35 1 d . . P F 2
H19C H 1.014287 0.412894 0.372058 0.104 Uiso 0.35 1 calc R U P F 2
H19D H 0.983310 0.334902 0.389826 0.104 Uiso 0.35 1 calc R U P F 2
C18A C 0.7875(13) 0.3879(6) 0.3140(8) 0.078(3) Uani 0.35 1 d . . P F 2
H18C H 0.794633 0.409261 0.246440 0.093 Uiso 0.35 1 calc R U P F 2
H18D H 0.726671 0.418102 0.345431 0.093 Uiso 0.35 1 calc R U P F 2
O3A O 0.4064(14) 0.1897(7) 0.4489(9) 0.063(3) Uani 0.25 1 d . U P A 2
O2A O 0.2739(13) 0.2702(7) 0.5258(11) 0.057(3) Uani 0.25 1 d . U P A 2

loop_
_atom_site_aniso_label
_atom_site_aniso_U_11
_atom_site_aniso_U_22
_atom_site_aniso_U_33
_atom_site_aniso_U_23
_atom_site_aniso_U_13
_atom_site_aniso_U_12
S1 0.0494(4) 0.0568(4) 0.0555(4) 0.0251(3) -0.0113(3) -0.0174(3)
N3 0.0420(9) 0.0309(8) 0.0406(9) 0.0023(7) -0.0012(7) -0.0065(7)
O1 0.0820(12) 0.0391(9) 0.0585(10) 0.0158(8) -0.0098(9) -0.0065(9)
N2 0.0439(10) 0.0336(9) 0.0392(9) 0.0060(7) -0.0010(7) -0.0057(7)
C12 0.0348(10) 0.0317(9) 0.0358(9) -0.0008(8) 0.0059(8) -0.0008(8)
C1 0.0438(11) 0.0323(10) 0.0360(10) 0.0006(8) 0.0059(8) -0.0039(9)
C6 0.0444(12) 0.0443(12) 0.0388(10) 0.0061(9) 0.0062(9) -0.0044(10)
N1 0.0774(16) 0.0589(13) 0.0641(13) -0.0161(11) 0.0283(12) -0.0086(12)
C13 0.0406(11) 0.0354(10) 0.0340(10) -0.0016(8) 0.0054(8) -0.0069(8)
C14 0.0476(12) 0.0421(12) 0.0405(11) -0.0023(10) 0.0088(9) -0.0089(10)
C5 0.0453(12) 0.0521(13) 0.0421(11) -0.0029(10) 0.0082(9) -0.0064(10)
C4 0.0538(13) 0.0507(13) 0.0524(13) -0.0053(11) 0.0189(11) -0.0146(11)
O2 0.101(3) 0.104(4) 0.0388(16) 0.020(2) -0.023(2) -0.060(3)
C15 0.0386(11) 0.0419(11) 0.0405(10) 0.0028(9) 0.0031(8) -0.0075(9)
C10 0.0513(12) 0.0368(11) 0.0453(11) 0.0039(9) 0.0082(10) -0.0135(10)
C8 0.0492(12) 0.0362(11) 0.0408(11) 0.0014(9) -0.0051(9) -0.0057(10)
C16 0.0454(12) 0.0523(14) 0.0590(14) -0.0034(11) 0.0088(11) 0.0021(11)
O3 0.0559(19) 0.059(2) 0.165(5) 0.048(3) 0.043(3) 0.0207(18)
C9 0.0563(14) 0.0442(13) 0.0546(13) 0.0082(11) -0.0029(11) -0.0021(11)
C2 0.0613(15) 0.0612(15) 0.0369(11) 0.0096(11) 0.0020(10) -0.0147(12)
C3 0.0759(18) 0.0690(18) 0.0476(13) 0.0109(13) 0.0180(12) -0.0200(15)
C22 0.0459(13) 0.0783(18) 0.0449(12) 0.0014(12) -0.0004(10) -0.0079(12)
C11 0.0780(17) 0.0325(11) 0.0558(14) 0.0024(11) 0.0033(12) -0.0083(11)
C17 0.0648(16) 0.0711(18) 0.0598(15) -0.0044(14) 0.0250(13) 0.0067(14)
C7 0.0714(18) 0.093(2) 0.078(2) 0.0004(17) 0.0204(16) -0.0357(17)
C21 0.0532(16) 0.107(3) 0.0754(19) 0.0083(19) -0.0098(14) -0.0069(17)
C20 0.068(2) 0.124(3) 0.101(3) 0.015(2) -0.0053(19) -0.036(2)
C18 0.064(3) 0.070(3) 0.084(4) 0.013(3) 0.033(3) 0.006(3)
C19 0.068(3) 0.059(3) 0.088(4) 0.007(3) 0.027(3) -0.006(3)
C19A 0.062(6) 0.107(9) 0.092(7) -0.013(7) 0.026(6) -0.023(6)
C18A 0.084(7) 0.087(7) 0.066(6) 0.014(6) 0.030(5) -0.005(6)
O3A 0.033(4) 0.062(6) 0.080(6) 0.032(5) -0.003(4) 0.022(4)
O2A 0.075(6) 0.059(5) 0.029(4) -0.004(4) 0.003(5) -0.028(5)

loop_
_atom_type_symbol
_atom_type_description
_atom_type_scat_dispersion_real
_atom_type_scat_dispersion_imag
_atom_type_scat_source
C C 0.0033 0.0016 'International Tables Vol C Tables 4.2.6.8 and 6.1.1.4'
H H 0.0000 0.0000 'International Tables Vol C Tables 4.2.6.8 and 6.1.1.4'
N N 0.0061 0.0033 'International Tables Vol C Tables 4.2.6.8 and 6.1.1.4'
O O 0.0106 0.0060 'International Tables Vol C Tables 4.2.6.8 and 6.1.1.4'
S S 0.1246 0.1234 'International Tables Vol C Tables 4.2.6.8 and 6.1.1.4'

loop_
_geom_angle_atom_site_label_1
_geom_angle_atom_site_label_2
_geom_angle_atom_site_label_3
_geom_angle
_geom_angle_site_symmetry_1
_geom_angle_site_symmetry_3
_geom_angle_publ_flag
N2 S1 C1 102.23(9) . . ?
N2 S1 O2A 102.3(4) . . ?
O2 S1 N2 118.0(2) . . ?
O2 S1 C1 110.6(2) . . ?
O2 S1 O3 114.3(3) . . ?
O3 S1 N2 106.0(2) . . ?
O3 S1 C1 104.3(2) . . ?
O3A S1 N2 123.4(7) . . ?
O3A S1 C1 116.0(7) . . ?
O3A S1 O2A 112.3(6) . . ?
O2A S1 C1 96.5(4) . . ?
C12 N3 C10 124.40(16) . . ?
C12 N3 C8 122.26(16) . . ?
C8 N3 C10 113.25(16) . . ?
C9 O1 C11 109.98(17) . . ?
C12 N2 S1 122.05(14) . . ?
N3 C12 C13 117.38(17) . . ?
N2 C12 N3 119.30(17) . . ?
N2 C12 C13 123.30(17) . . ?
C6 C1 S1 124.30(16) . . ?
C2 C1 S1 116.01(15) . . ?
C2 C1 C6 119.6(2) . . ?
C1 C6 H6 120.3 . . ?
C5 C6 C1 119.3(2) . . ?
C5 C6 H6 120.3 . . ?
C14 C13 C12 113.22(18) . . ?
C15 C13 C12 123.68(19) . . ?
C15 C13 C14 123.06(18) . . ?
N1 C14 C13 176.3(2) . . ?
C6 C5 H5 119.1 . . ?
C4 C5 C6 121.8(2) . . ?
C4 C5 H5 119.1 . . ?
C5 C4 C3 117.7(2) . . ?
C5 C4 C7 121.0(2) . . ?
C3 C4 C7 121.2(2) . . ?
C13 C15 C16 121.24(18) . . ?
C13 C15 C22 120.1(2) . . ?
C16 C15 C22 118.5(2) . . ?
N3 C10 H10A 109.7 . . ?
N3 C10 H10B 109.7 . . ?
N3 C10 C11 109.82(18) . . ?
H10A C10 H10B 108.2 . . ?
C11 C10 H10A 109.7 . . ?
C11 C10 H10B 109.7 . . ?
N3 C8 H8A 109.6 . . ?
N3 C8 H8B 109.6 . . ?
N3 C8 C9 110.12(18) . . ?
H8A C8 H8B 108.2 . . ?
C9 C8 H8A 109.6 . . ?
C9 C8 H8B 109.6 . . ?
C15 C16 H16A 108.7 . . ?
C15 C16 H16B 108.7 . . ?
C15 C16 C17 114.3(2) . . ?
H16A C16 H16B 107.6 . . ?
C17 C16 H16A 108.7 . . ?
C17 C16 H16B 108.7 . . ?
O1 C9 C8 111.7(2) . . ?
O1 C9 H9A 109.3 . . ?
O1 C9 H9B 109.3 . . ?
C8 C9 H9A 109.3 . . ?
C8 C9 H9B 109.3 . . ?
H9A C9 H9B 107.9 . . ?
C1 C2 H2 120.0 . . ?
C1 C2 C3 120.1(2) . . ?
C3 C2 H2 120.0 . . ?
C4 C3 H3 119.3 . . ?
C2 C3 C4 121.4(2) . . ?
C2 C3 H3 119.3 . . ?
C15 C22 H22A 107.8 . . ?
C15 C22 H22B 107.8 . . ?
H22A C22 H22B 107.1 . . ?
C21 C22 C15 118.2(2) . . ?
C21 C22 H22A 107.8 . . ?
C21 C22 H22B 107.8 . . ?
O1 C11 C10 110.8(2) . . ?
O1 C11 H11A 109.5 . . ?
O1 C11 H11B 109.5 . . ?
C10 C11 H11A 109.5 . . ?
C10 C11 H11B 109.5 . . ?
H11A C11 H11B 108.1 . . ?
C16 C17 H17A 108.7 . . ?
C16 C17 H17B 108.7 . . ?
C16 C17 H17C 107.7 . . ?
C16 C17 H17D 107.7 . . ?
C16 C17 C18 114.4(3) . . ?
C16 C17 C18A 118.3(4) . . ?
H17A C17 H17B 107.6 . . ?
H17C C17 H17D 107.1 . . ?
C18 C17 H17A 108.7 . . ?
C18 C17 H17B 108.7 . . ?
C18A C17 H17C 107.7 . . ?
C18A C17 H17D 107.7 . . ?
C4 C7 H7A 109.5 . . ?
C4 C7 H7B 109.5 . . ?
C4 C7 H7C 109.5 . . ?
H7A C7 H7B 109.5 . . ?
H7A C7 H7C 109.5 . . ?
H7B C7 H7C 109.5 . . ?
C22 C21 H21A 108.1 . . ?
C22 C21 H21B 108.1 . . ?
H21A C21 H21B 107.3 . . ?
C20 C21 C22 116.6(3) . . ?
C20 C21 H21A 108.1 . . ?
C20 C21 H21B 108.1 . . ?
C21 C20 H20A 107.7 . . ?
C21 C20 H20B 107.7 . . ?
C21 C20 H20C 109.0 . . ?
C21 C20 H20D 109.0 . . ?
C21 C20 C19 118.3(3) . . ?
C21 C20 C19A 112.8(5) . . ?
H20A C20 H20B 107.1 . . ?
H20C C20 H20D 107.8 . . ?
C19 C20 H20A 107.7 . . ?
C19 C20 H20B 107.7 . . ?
C19A C20 H20C 109.0 . . ?
C19A C20 H20D 109.0 . . ?
C17 C18 H18A 109.1 . . ?
C17 C18 H18B 109.1 . . ?
C17 C18 C19 112.6(4) . . ?
H18A C18 H18B 107.8 . . ?
C19 C18 H18A 109.1 . . ?
C19 C18 H18B 109.1 . . ?
C20 C19 C18 111.3(5) . . ?
C20 C19 H19A 109.4 . . ?
C20 C19 H19B 109.4 . . ?
C18 C19 H19A 109.4 . . ?
C18 C19 H19B 109.4 . . ?
H19A C19 H19B 108.0 . . ?
C20 C19A H19C 108.7 . . ?
C20 C19A H19D 108.7 . . ?
H19C C19A H19D 107.6 . . ?
C18A C19A C20 114.4(9) . . ?
C18A C19A H19C 108.7 . . ?
C18A C19A H19D 108.7 . . ?
C17 C18A H18C 109.0 . . ?
C17 C18A H18D 109.0 . . ?
C19A C18A C17 113.1(10) . . ?
C19A C18A H18C 109.0 . . ?
C19A C18A H18D 109.0 . . ?
H18C C18A H18D 107.8 . . ?

loop_
_geom_bond_atom_site_label_1
_geom_bond_atom_site_label_2
_geom_bond_distance
_geom_bond_site_symmetry_2
_geom_bond_publ_flag
S1 N2 1.6127(17) . ?
S1 C1 1.755(2) . ?
S1 O2 1.369(5) . ?
S1 O3 1.534(4) . ?
S1 O3A 1.167(10) . ?
S1 O2A 1.653(14) . ?
N3 C12 1.334(2) . ?
N3 C10 1.469(2) . ?
N3 C8 1.467(2) . ?
O1 C9 1.416(3) . ?
O1 C11 1.417(3) . ?
N2 C12 1.307(2) . ?
C12 C13 1.508(3) . ?
C1 C6 1.387(3) . ?
C1 C2 1.372(3) . ?
C6 H6 0.9300 . ?
C6 C5 1.380(3) . ?
N1 C14 1.142(3) . ?
C13 C14 1.439(3) . ?
C13 C15 1.343(3) . ?
C5 H5 0.9300 . ?
C5 C4 1.374(3) . ?
C4 C3 1.385(3) . ?
C4 C7 1.510(3) . ?
C15 C16 1.501(3) . ?
C15 C22 1.511(3) . ?
C10 H10A 0.9700 . ?
C10 H10B 0.9700 . ?
C10 C11 1.500(3) . ?
C8 H8A 0.9700 . ?
C8 H8B 0.9700 . ?
C8 C9 1.501(3) . ?
C16 H16A 0.9700 . ?
C16 H16B 0.9700 . ?
C16 C17 1.526(4) . ?
C9 H9A 0.9700 . ?
C9 H9B 0.9700 . ?
C2 H2 0.9300 . ?
C2 C3 1.373(3) . ?
C3 H3 0.9300 . ?
C22 H22A 0.9700 . ?
C22 H22B 0.9700 . ?
C22 C21 1.509(4) . ?
C11 H11A 0.9700 . ?
C11 H11B 0.9700 . ?
C17 H17A 0.9700 . ?
C17 H17B 0.9700 . ?
C17 H17C 0.9700 . ?
C17 H17D 0.9700 . ?
C17 C18 1.531(6) . ?
C17 C18A 1.529(11) . ?
C7 H7A 0.9600 . ?
C7 H7B 0.9600 . ?
C7 H7C 0.9600 . ?
C21 H21A 0.9700 . ?
C21 H21B 0.9700 . ?
C21 C20 1.496(5) . ?
C20 H20A 0.9700 . ?
C20 H20B 0.9700 . ?
C20 H20C 0.9700 . ?
C20 H20D 0.9700 . ?
C20 C19 1.513(6) . ?
C20 C19A 1.620(12) . ?
C18 H18A 0.9700 . ?
C18 H18B 0.9700 . ?
C18 C19 1.550(8) . ?
C19 H19A 0.9700 . ?
C19 H19B 0.9700 . ?
C19A H19C 0.9700 . ?
C19A H19D 0.9700 . ?
C19A C18A 1.497(14) . ?
C18A H18C 0.9700 . ?
C18A H18D 0.9700 . ?

loop_
_geom_torsion_atom_site_label_1
_geom_torsion_atom_site_label_2
_geom_torsion_atom_site_label_3
_geom_torsion_atom_site_label_4
_geom_torsion
_geom_torsion_site_symmetry_1
_geom_torsion_site_symmetry_2
_geom_torsion_site_symmetry_3
_geom_torsion_site_symmetry_4
_geom_torsion_publ_flag
S1 N2 C12 N3 -177.27(16) . . . . ?
S1 N2 C12 C13 0.8(3) . . . . ?
S1 C1 C6 C5 177.25(18) . . . . ?
S1 C1 C2 C3 -177.3(2) . . . . ?
N3 C12 C13 C14 77.9(2) . . . . ?
N3 C12 C13 C15 -104.3(2) . . . . ?
N3 C10 C11 O1 -56.7(3) . . . . ?
N3 C8 C9 O1 54.3(3) . . . . ?
N2 S1 C1 C6 14.8(2) . . . . ?
N2 S1 C1 C2 -168.73(18) . . . . ?
N2 C12 C13 C14 -100.2(2) . . . . ?
N2 C12 C13 C15 77.7(3) . . . . ?
C12 N3 C10 C11 -132.3(2) . . . . ?
C12 N3 C8 C9 133.5(2) . . . . ?
C12 C13 C15 C16 6.6(3) . . . . ?
C12 C13 C15 C22 -169.5(2) . . . . ?
C1 S1 N2 C12 157.62(18) . . . . ?
C1 C6 C5 C4 -0.1(4) . . . . ?
C1 C2 C3 C4 -0.3(4) . . . . ?
C6 C1 C2 C3 -0.7(4) . . . . ?
C6 C5 C4 C3 -0.8(4) . . . . ?
C6 C5 C4 C7 179.2(3) . . . . ?
C13 C15 C16 C17 82.6(3) . . . . ?
C13 C15 C22 C21 -151.5(3) . . . . ?
C14 C13 C15 C16 -175.8(2) . . . . ?
C14 C13 C15 C22 8.1(3) . . . . ?
C5 C4 C3 C2 1.0(4) . . . . ?
O2 S1 N2 C12 36.2(3) . . . . ?
O2 S1 C1 C6 141.2(3) . . . . ?
O2 S1 C1 C2 -42.3(3) . . . . ?
C15 C16 C17 C18 73.2(3) . . . . ?
C15 C16 C17 C18A 32.8(6) . . . . ?
C15 C22 C21 C20 68.8(4) . . . . ?
C10 N3 C12 N2 -179.0(2) . . . . ?
C10 N3 C12 C13 2.8(3) . . . . ?
C10 N3 C8 C9 -49.8(3) . . . . ?
C8 N3 C12 N2 -2.7(3) . . . . ?
C8 N3 C12 C13 179.1(2) . . . . ?
C8 N3 C10 C11 51.2(3) . . . . ?
C16 C15 C22 C21 32.3(4) . . . . ?
C16 C17 C18 C19 -68.7(5) . . . . ?
C16 C17 C18A C19A 68.1(10) . . . . ?
O3 S1 N2 C12 -93.4(3) . . . . ?
O3 S1 C1 C6 -95.5(3) . . . . ?
O3 S1 C1 C2 81.0(3) . . . . ?
C9 O1 C11 C10 62.3(3) . . . . ?
C2 C1 C6 C5 0.9(3) . . . . ?
C22 C15 C16 C17 -101.3(3) . . . . ?
C22 C21 C20 C19 -50.5(5) . . . . ?
C22 C21 C20 C19A -90.9(6) . . . . ?
C11 O1 C9 C8 -61.2(3) . . . . ?
C17 C18 C19 C20 107.3(5) . . . . ?
C7 C4 C3 C2 -179.0(3) . . . . ?
C21 C20 C19 C18 -59.5(6) . . . . ?
C21 C20 C19A C18A 77.7(12) . . . . ?
C20 C19A C18A C17 -98.2(12) . . . . ?
O3A S1 N2 C12 -69.4(8) . . . . ?
O3A S1 C1 C6 -122.4(7) . . . . ?
O3A S1 C1 C2 54.1(7) . . . . ?
O2A S1 N2 C12 58.0(5) . . . . ?
O2A S1 C1 C6 118.9(5) . . . . ?
O2A S1 C1 C2 -64.6(5) . . . . ?
